data_7104103
loop_
_publ_author_name
'Siemeling, Ulrich'
'F\"arber, Christian'
'Bruhn, Clemens'

_publ_section_title
;
 A stable crystalline N-heterocyclic carbene with a 1,1'-ferrocenediyl
 backbone.
;
_journal_issue 1
_journal_name_full 'Chemical communications (Cambridge, England)'
_journal_page_first 98
_journal_page_last 100
_journal_paper_doi 10.1039/b813809e
_journal_volume 34
_journal_year 2008
_chemical_formula_moiety 'C31 H39 Fe N2, C H2 Cl2, B F4'
_chemical_formula_sum 'C32 H41 B Cl2 F4 Fe N2'
_chemical_formula_weight 667.23
_chemical_name_systematic
;
?
;
_space_group_IT_number 11
_symmetry_cell_setting monoclinic
_symmetry_space_group_name_Hall '-P 2yb'
_symmetry_space_group_name_H-M 'P 1 21/m 1'
_atom_sites_solution_hydrogens geom
_atom_sites_solution_primary direct
_atom_sites_solution_secondary difmap
_audit_creation_method SHELXL-97
_cell_angle_alpha 90.00
_cell_angle_beta 90.019(13)
_cell_angle_gamma 90.00
_cell_formula_units_Z 2
_cell_length_a 7.9008(12)
_cell_length_b 18.7777(19)
_cell_length_c 10.3761(17)
_cell_measurement_reflns_used 8088
_cell_measurement_temperature 223(2)
_cell_measurement_theta_max 25.48
_cell_measurement_theta_min 1.96
_cell_volume 1539.4(4)
_computing_structure_refinement 'SHELXL-97 (Sheldrick, 1997)'
_computing_structure_solution 'SHELXS-97 (Sheldrick, 1990)'
_diffrn_ambient_temperature 223(2)
_diffrn_detector 'image plate (34 cm diameter)'
_diffrn_detector_area_resol_mean 6.67
_diffrn_detector_type STOE
_diffrn_measured_fraction_theta_full 1.000
_diffrn_measured_fraction_theta_max 1.000
_diffrn_measurement_details ' 180 frames, detector distance = 135 mm'
_diffrn_measurement_device '2-circle goniometer'
_diffrn_measurement_device_type 'STOE IPDS 2'
_diffrn_measurement_method 'rotation method'
_diffrn_radiation_collimation '0.5 mm diameter, multiple pinhole'
_diffrn_radiation_monochromator 'plane graphite'
_diffrn_radiation_polarisn_norm 0
_diffrn_radiation_type 'Mo K\a'
_diffrn_radiation_wavelength 0.71073
_diffrn_reflns_av_R_equivalents 0.1268
_diffrn_reflns_av_sigmaI/netI 0.1806
_diffrn_reflns_limit_h_max 9
_diffrn_reflns_limit_h_min -8
_diffrn_reflns_limit_k_max 22
_diffrn_reflns_limit_k_min -20
_diffrn_reflns_limit_l_max 12
_diffrn_reflns_limit_l_min -12
_diffrn_reflns_number 10075
_diffrn_reflns_theta_full 25.00
_diffrn_reflns_theta_max 25.00
_diffrn_reflns_theta_min 1.96
_diffrn_source 'sealed X-ray tube, 12 x 0.4 mm long-fine focus'
_diffrn_source_current 32
_diffrn_source_power 1.60
_diffrn_source_voltage 50
_diffrn_standards_decay_% 0
_exptl_absorpt_coefficient_mu 0.713
_exptl_absorpt_correction_type none
_exptl_crystal_colour yellow
_exptl_crystal_density_diffrn 1.439
_exptl_crystal_density_method 'not measured'
_exptl_crystal_description block
_exptl_crystal_F_000 696
_exptl_crystal_size_max 0.28
_exptl_crystal_size_mid 0.15
_exptl_crystal_size_min 0.12
_refine_diff_density_max 0.389
_refine_diff_density_min -0.405
_refine_diff_density_rms 0.067
_refine_ls_extinction_method none
_refine_ls_goodness_of_fit_ref 0.803
_refine_ls_hydrogen_treatment constr
_refine_ls_matrix_type full
_refine_ls_number_parameters 199
_refine_ls_number_reflns 2819
_refine_ls_number_restraints 0
_refine_ls_restrained_S_all 0.803
_refine_ls_R_factor_all 0.1324
_refine_ls_R_factor_gt 0.0542
_refine_ls_shift/su_max 0.008
_refine_ls_shift/su_mean 0.001
_refine_ls_structure_factor_coef Fsqd
_refine_ls_weighting_details 'calc w=1/[\s^2^(Fo^2^)+(0.0157P)^2^+0.0000P] where P=(Fo^2^+2Fc^2^)/3'
_refine_ls_weighting_scheme calc
_refine_ls_wR_factor_gt 0.0833
_refine_ls_wR_factor_ref 0.0984
_reflns_number_gt 1381
_reflns_number_total 2819
_reflns_threshold_expression >2sigma(I)
_cod_data_source_file b813809e.txt
_cod_data_source_block i0450a
_cod_original_sg_symbol_H-M 'P 21/m'
_cod_database_code 7104103

loop_
_symmetry_equiv_pos_as_xyz
'x, y, z'
'-x, y+1/2, -z'
'-x, -y, -z'
'x, -y-1/2, z'

loop_
_atom_site_label
_atom_site_type_symbol
_atom_site_fract_x
_atom_site_fract_y
_atom_site_fract_z
_atom_site_U_iso_or_equiv
_atom_site_adp_type
_atom_site_occupancy
_atom_site_symmetry_multiplicity
_atom_site_calc_flag
_atom_site_refinement_flags
_atom_site_disorder_assembly
_atom_site_disorder_group
C1 C 0.3204(8) 0.2500 0.5995(6) 0.0298(17) Uani 1 2 d S . .
H1A H 0.3448 0.2500 0.6882 0.036 Uiso 1 2 calc SR . .
C2 C 0.2808(6) 0.1729(3) 0.4120(4) 0.0265(11) Uani 1 1 d . . .
C3 C 0.4090(7) 0.1658(3) 0.3173(4) 0.0336(13) Uani 1 1 d . . .
H3A H 0.5262 0.1669 0.3328 0.040 Uiso 1 1 calc R . .
C4 C 0.3307(7) 0.1568(3) 0.1955(4) 0.0331(13) Uani 1 1 d . . .
H4A H 0.3874 0.1519 0.1163 0.040 Uiso 1 1 calc R . .
C5 C 0.1519(6) 0.1566(3) 0.2130(4) 0.0309(13) Uani 1 1 d . . .
H5A H 0.0710 0.1516 0.1472 0.037 Uiso 1 1 calc R . .
C6 C 0.1158(6) 0.1651(3) 0.3466(4) 0.0305(12) Uani 1 1 d . . .
H6A H 0.0083 0.1656 0.3854 0.037 Uiso 1 1 calc R . .
C7 C 0.3614(6) 0.1190(3) 0.6232(4) 0.0315(13) Uani 1 1 d . . .
H7A H 0.4775 0.1066 0.5950 0.038 Uiso 1 1 calc R . .
C8 C 0.2465(6) 0.0561(3) 0.5905(5) 0.0313(12) Uani 1 1 d . . .
H8A H 0.2392 0.0507 0.4957 0.038 Uiso 1 1 calc R . .
C9 C 0.3243(7) -0.0119(3) 0.6496(5) 0.0384(14) Uani 1 1 d . . .
H9B H 0.4372 -0.0200 0.6132 0.046 Uiso 1 1 calc R . .
H9A H 0.2535 -0.0531 0.6284 0.046 Uiso 1 1 calc R . .
C10 C 0.3375(6) -0.0040(3) 0.7975(5) 0.0344(13) Uani 1 1 d . . .
H10A H 0.3899 -0.0472 0.8350 0.041 Uiso 1 1 calc R . .
C11 C 0.4477(7) 0.0619(3) 0.8280(5) 0.0377(14) Uani 1 1 d . . .
H11B H 0.4600 0.0669 0.9216 0.045 Uiso 1 1 calc R . .
H11A H 0.5607 0.0556 0.7908 0.045 Uiso 1 1 calc R . .
C12 C 0.3653(6) 0.1292(3) 0.7722(4) 0.0285(12) Uani 1 1 d . . .
H12A H 0.4356 0.1712 0.7938 0.034 Uiso 1 1 calc R . .
C13 C 0.0705(7) 0.0662(3) 0.6453(5) 0.0421(14) Uani 1 1 d . . .
H13A H -0.0009 0.0256 0.6215 0.050 Uiso 1 1 calc R . .
H13B H 0.0197 0.1094 0.6090 0.050 Uiso 1 1 calc R . .
C14 C 0.1900(7) 0.1392(3) 0.8257(5) 0.0382(14) Uani 1 1 d . . .
H14A H 0.1383 0.1817 0.7876 0.046 Uiso 1 1 calc R . .
H14B H 0.1962 0.1462 0.9192 0.046 Uiso 1 1 calc R . .
C15 C 0.1611(7) 0.0059(3) 0.8518(5) 0.0451(15) Uani 1 1 d . . .
H15A H 0.1674 0.0102 0.9458 0.054 Uiso 1 1 calc R . .
H15B H 0.0918 -0.0359 0.8313 0.054 Uiso 1 1 calc R . .
C16 C 0.0785(7) 0.0727(3) 0.7954(5) 0.0368(13) Uani 1 1 d . . .
H16A H -0.0366 0.0790 0.8313 0.044 Uiso 1 1 calc R . .
C17 C -0.1608(10) 0.2500 0.9621(7) 0.042(2) Uani 1 2 d S . .
H17A H -0.0412 0.2500 0.9872 0.051 Uiso 1 2 calc SR . .
H17B H -0.1659 0.2500 0.8678 0.051 Uiso 1 2 calc SR . .
B B -0.2261(10) 0.2500 0.5803(8) 0.033(2) Uani 1 2 d S . .
N N 0.3061(5) 0.1855(2) 0.5476(3) 0.0307(10) Uani 1 1 d . . .
F1 F -0.3343(6) 0.2500 0.6858(4) 0.0668(15) Uani 1 2 d S . .
F2 F -0.2601(4) 0.18943(19) 0.5063(3) 0.0659(11) Uani 1 1 d . . .
F3 F -0.0606(5) 0.2500 0.6210(4) 0.0454(11) Uani 1 2 d S . .
Cl Cl -0.2561(2) 0.17219(9) 1.01985(17) 0.0636(5) Uani 1 1 d . . .
Fe Fe 0.25513(13) 0.2500 0.28469(10) 0.0244(3) Uani 1 2 d S . .

loop_
_atom_site_aniso_label
_atom_site_aniso_U_11
_atom_site_aniso_U_22
_atom_site_aniso_U_33
_atom_site_aniso_U_23
_atom_site_aniso_U_13
_atom_site_aniso_U_12
C1 0.030(4) 0.036(5) 0.024(4) 0.000 0.003(3) 0.000
C2 0.034(3) 0.025(3) 0.021(3) -0.001(2) -0.001(2) -0.003(2)
C3 0.037(3) 0.023(3) 0.041(3) -0.004(2) -0.005(2) 0.009(3)
C4 0.034(3) 0.037(4) 0.029(3) -0.009(2) -0.002(2) 0.006(3)
C5 0.041(3) 0.029(3) 0.023(3) -0.004(2) -0.011(2) -0.006(3)
C6 0.031(3) 0.023(3) 0.037(3) 0.001(2) -0.001(2) -0.010(2)
C7 0.032(3) 0.024(3) 0.038(3) 0.005(2) -0.002(2) 0.003(2)
C8 0.039(3) 0.021(3) 0.034(3) 0.002(2) -0.004(2) -0.002(3)
C9 0.052(4) 0.022(3) 0.041(3) 0.000(2) 0.002(3) -0.003(3)
C10 0.034(3) 0.029(3) 0.040(3) 0.007(2) -0.004(2) 0.006(3)
C11 0.043(3) 0.033(3) 0.037(3) 0.001(2) -0.004(2) 0.005(3)
C12 0.030(3) 0.023(3) 0.032(3) 0.001(2) -0.005(2) -0.006(2)
C13 0.039(3) 0.038(4) 0.049(4) 0.001(3) -0.014(3) -0.010(3)
C14 0.052(4) 0.029(4) 0.034(3) 0.001(2) 0.005(3) 0.009(3)
C15 0.054(4) 0.035(4) 0.046(3) 0.010(3) 0.004(3) -0.003(3)
C16 0.033(3) 0.035(4) 0.043(3) 0.003(3) 0.002(2) 0.001(3)
C17 0.044(5) 0.043(6) 0.040(5) 0.000 -0.001(4) 0.000
B 0.013(4) 0.039(6) 0.047(5) 0.000 0.002(4) 0.000
N 0.038(2) 0.024(3) 0.030(2) -0.0013(19) -0.0055(18) 0.004(2)
F1 0.042(3) 0.103(4) 0.056(3) 0.000 0.006(2) 0.000
F2 0.0369(19) 0.069(3) 0.092(3) -0.031(2) -0.0153(17) -0.0020(19)
F3 0.029(2) 0.045(3) 0.062(3) 0.000 -0.014(2) 0.000
Cl 0.0461(9) 0.0414(10) 0.1031(13) 0.0163(9) -0.0122(9) -0.0100(8)
Fe 0.0249(6) 0.0248(7) 0.0234(5) 0.000 -0.0049(4) 0.000

loop_
_atom_type_symbol
_atom_type_description
_atom_type_scat_dispersion_real
_atom_type_scat_dispersion_imag
_atom_type_scat_source
C C 0.0033 0.0016 'International Tables Vol C Tables 4.2.6.8 and 6.1.1.4'
H H 0.0000 0.0000 'International Tables Vol C Tables 4.2.6.8 and 6.1.1.4'
B B 0.0013 0.0007 'International Tables Vol C Tables 4.2.6.8 and 6.1.1.4'
N N 0.0061 0.0033 'International Tables Vol C Tables 4.2.6.8 and 6.1.1.4'
F F 0.0171 0.0103 'International Tables Vol C Tables 4.2.6.8 and 6.1.1.4'
Cl Cl 0.1484 0.1585 'International Tables Vol C Tables 4.2.6.8 and 6.1.1.4'
Fe Fe 0.3463 0.8444 'International Tables Vol C Tables 4.2.6.8 and 6.1.1.4'

loop_
_geom_angle_atom_site_label_1
_geom_angle_atom_site_label_2
_geom_angle_atom_site_label_3
_geom_angle
_geom_angle_site_symmetry_1
_geom_angle_site_symmetry_3
_geom_angle_publ_flag
N C1 N 131.1(6) . 4_565 ?
N C1 H1A 114.4 . . ?
N C1 H1A 114.4 4_565 . ?
C3 C2 N 126.4(4) . . ?
C3 C2 C6 107.6(4) . . ?
N C2 C6 126.0(4) . . ?
C3 C2 Fe 71.2(3) . . ?
N C2 Fe 123.3(3) . . ?
C6 C2 Fe 71.0(3) . . ?
C4 C3 C2 108.5(4) . . ?
C4 C3 Fe 71.4(3) . . ?
C2 C3 Fe 67.3(3) . . ?
C4 C3 H3A 125.7 . . ?
C2 C3 H3A 125.7 . . ?
Fe C3 H3A 127.1 . . ?
C3 C4 C5 108.6(4) . . ?
C3 C4 Fe 68.0(3) . . ?
C5 C4 Fe 70.1(3) . . ?
C3 C4 H4A 125.7 . . ?
C5 C4 H4A 125.7 . . ?
Fe C4 H4A 127.8 . . ?
C6 C5 C4 108.8(4) . . ?
C6 C5 Fe 68.6(3) . . ?
C4 C5 Fe 69.7(3) . . ?
C6 C5 H5A 125.6 . . ?
C4 C5 H5A 125.6 . . ?
Fe C5 H5A 127.7 . . ?
C5 C6 C2 106.4(4) . . ?
C5 C6 Fe 70.9(3) . . ?
C2 C6 Fe 65.9(3) . . ?
C5 C6 H6A 126.8 . . ?
C2 C6 H6A 126.8 . . ?
Fe C6 H6A 127.9 . . ?
C8 C7 N 110.2(4) . . ?
C8 C7 C12 109.1(4) . . ?
N C7 C12 114.3(4) . . ?
C8 C7 H7A 107.7 . . ?
N C7 H7A 107.7 . . ?
C12 C7 H7A 107.7 . . ?
C13 C8 C7 111.4(4) . . ?
C13 C8 C9 108.7(4) . . ?
C7 C8 C9 108.3(4) . . ?
C13 C8 H8A 109.5 . . ?
C7 C8 H8A 109.5 . . ?
C9 C8 H8A 109.5 . . ?
C8 C9 C10 109.9(4) . . ?
C8 C9 H9B 109.7 . . ?
C10 C9 H9B 109.7 . . ?
C8 C9 H9A 109.7 . . ?
C10 C9 H9A 109.7 . . ?
H9B C9 H9A 108.2 . . ?
C15 C10 C9 108.7(4) . . ?
C15 C10 C11 110.1(4) . . ?
C9 C10 C11 108.6(4) . . ?
C15 C10 H10A 109.8 . . ?
C9 C10 H10A 109.8 . . ?
C11 C10 H10A 109.8 . . ?
C12 C11 C10 110.1(4) . . ?
C12 C11 H11B 109.6 . . ?
C10 C11 H11B 109.6 . . ?
C12 C11 H11A 109.6 . . ?
C10 C11 H11A 109.6 . . ?
H11B C11 H11A 108.2 . . ?
C14 C12 C11 110.7(4) . . ?
C14 C12 C7 111.3(4) . . ?
C11 C12 C7 106.3(4) . . ?
C14 C12 H12A 109.5 . . ?
C11 C12 H12A 109.5 . . ?
C7 C12 H12A 109.5 . . ?
C8 C13 C16 110.3(4) . . ?
C8 C13 H13A 109.6 . . ?
C16 C13 H13A 109.6 . . ?
C8 C13 H13B 109.6 . . ?
C16 C13 H13B 109.6 . . ?
H13A C13 H13B 108.1 . . ?
C12 C14 C16 110.2(4) . . ?
C12 C14 H14A 109.6 . . ?
C16 C14 H14A 109.6 . . ?
C12 C14 H14B 109.6 . . ?
C16 C14 H14B 109.6 . . ?
H14A C14 H14B 108.1 . . ?
C10 C15 C16 110.5(4) . . ?
C10 C15 H15A 109.5 . . ?
C16 C15 H15A 109.5 . . ?
C10 C15 H15B 109.5 . . ?
C16 C15 H15B 109.5 . . ?
H15A C15 H15B 108.1 . . ?
C15 C16 C14 109.8(4) . . ?
C15 C16 C13 109.5(4) . . ?
C14 C16 C13 106.6(4) . . ?
C15 C16 H16A 110.3 . . ?
C14 C16 H16A 110.3 . . ?
C13 C16 H16A 110.3 . . ?
Cl C17 Cl 113.2(4) 4_565 . ?
Cl C17 H17A 108.9 4_565 . ?
Cl C17 H17A 108.9 . . ?
Cl C17 H17B 108.9 4_565 . ?
Cl C17 H17B 108.9 . . ?
H17A C17 H17B 107.7 . . ?
F3 B F1 110.1(6) . . ?
F3 B F2 110.6(4) . . ?
F1 B F2 108.4(4) . . ?
F3 B F2 110.6(4) . 4_565 ?
F1 B F2 108.4(4) . 4_565 ?
F2 B F2 108.8(7) . 4_565 ?
C1 N C2 123.8(4) . . ?
C1 N C7 120.6(4) . . ?
C2 N C7 113.9(4) . . ?
C2 Fe C2 94.6(3) 4_565 . ?
C2 Fe C3 41.56(19) 4_565 4_565 ?
C2 Fe C3 113.59(19) . 4_565 ?
C2 Fe C3 113.59(19) 4_565 . ?
C2 Fe C3 41.56(19) . . ?
C3 Fe C3 102.8(3) 4_565 . ?
C2 Fe C6 114.74(19) 4_565 . ?
C2 Fe C6 43.17(18) . . ?
C3 Fe C6 151.88(18) 4_565 . ?
C3 Fe C6 70.2(2) . . ?
C2 Fe C6 43.17(18) 4_565 4_565 ?
C2 Fe C6 114.74(19) . 4_565 ?
C3 Fe C6 70.2(2) 4_565 4_565 ?
C3 Fe C6 151.88(18) . 4_565 ?
C6 Fe C6 102.7(3) . 4_565 ?
C2 Fe C4 153.15(18) 4_565 . ?
C2 Fe C4 69.44(19) . . ?
C3 Fe C4 124.2(2) 4_565 . ?
C3 Fe C4 40.53(17) . . ?
C6 Fe C4 68.6(2) . . ?
C6 Fe C4 163.28(18) 4_565 . ?
C2 Fe C4 69.44(19) 4_565 4_565 ?
C2 Fe C4 153.15(19) . 4_565 ?
C3 Fe C4 40.53(17) 4_565 4_565 ?
C3 Fe C4 124.2(2) . 4_565 ?
C6 Fe C4 163.28(18) . 4_565 ?
C6 Fe C4 68.6(2) 4_565 4_565 ?
C4 Fe C4 115.6(3) . 4_565 ?
C2 Fe C5 154.55(18) 4_565 . ?
C2 Fe C5 70.07(18) . . ?
C3 Fe C5 163.3(2) 4_565 . ?
C3 Fe C5 68.59(19) . . ?
C6 Fe C5 40.49(17) . . ?
C6 Fe C5 124.2(2) 4_565 . ?
C4 Fe C5 40.25(17) . . ?
C4 Fe C5 132.01(19) 4_565 . ?
C2 Fe C5 70.07(18) 4_565 4_565 ?
C2 Fe C5 154.55(18) . 4_565 ?
C3 Fe C5 68.59(19) 4_565 4_565 ?
C3 Fe C5 163.3(2) . 4_565 ?
C6 Fe C5 124.2(2) . 4_565 ?
C6 Fe C5 40.49(17) 4_565 4_565 ?
C4 Fe C5 132.01(19) . 4_565 ?
C4 Fe C5 40.25(17) 4_565 4_565 ?
C5 Fe C5 115.7(3) . 4_565 ?

loop_
_geom_bond_atom_site_label_1
_geom_bond_atom_site_label_2
_geom_bond_distance
_geom_bond_site_symmetry_2
_geom_bond_publ_flag
C1 N 1.331(5) . ?
C1 N 1.331(5) 4_565 ?
C1 H1A 0.9400 . ?
C2 C3 1.418(6) . ?
C2 N 1.440(5) . ?
C2 C6 1.477(6) . ?
C2 Fe 1.971(5) . ?
C3 C4 1.417(6) . ?
C3 Fe 2.023(5) . ?
C3 H3A 0.9400 . ?
C4 C5 1.425(6) . ?
C4 Fe 2.068(5) . ?
C4 H4A 0.9400 . ?
C5 C6 1.424(6) . ?
C5 Fe 2.073(5) . ?
C5 H5A 0.9400 . ?
C6 Fe 2.042(5) . ?
C6 H6A 0.9400 . ?
C7 C8 1.528(6) . ?
C7 N 1.538(6) . ?
C7 C12 1.559(6) . ?
C7 H7A 0.9900 . ?
C8 C13 1.515(7) . ?
C8 C9 1.544(7) . ?
C8 H8A 0.9900 . ?
C9 C10 1.545(6) . ?
C9 H9B 0.9800 . ?
C9 H9A 0.9800 . ?
C10 C15 1.515(7) . ?
C10 C11 1.546(7) . ?
C10 H10A 0.9900 . ?
C11 C12 1.535(7) . ?
C11 H11B 0.9800 . ?
C11 H11A 0.9800 . ?
C12 C14 1.505(6) . ?
C12 H12A 0.9900 . ?
C13 C16 1.563(7) . ?
C13 H13A 0.9800 . ?
C13 H13B 0.9800 . ?
C14 C16 1.560(7) . ?
C14 H14A 0.9800 . ?
C14 H14B 0.9800 . ?
C15 C16 1.530(7) . ?
C15 H15A 0.9800 . ?
C15 H15B 0.9800 . ?
C16 H16A 0.9900 . ?
C17 Cl 1.750(4) 4_565 ?
C17 Cl 1.750(4) . ?
C17 H17A 0.9800 . ?
C17 H17B 0.9800 . ?
B F3 1.374(8) . ?
B F1 1.389(9) . ?
B F2 1.398(6) . ?
B F2 1.398(6) 4_565 ?
Fe C2 1.971(5) 4_565 ?
Fe C3 2.023(5) 4_565 ?
Fe C6 2.042(5) 4_565 ?
Fe C4 2.068(5) 4_565 ?
Fe C5 2.073(5) 4_565 ?
